data_7222049
loop_
_publ_author_name
'Ma, Chao'
'Jiao, Cheng--Qi'
'Sun, Zhen-Gang'
'Zhu, Yanyu'
'Zhang, Xiao-Wen'
'Wang, Mei-Ling'
'Yang, Dan'
'Zhao, Zhou'
'Li, Huan-Yu'
'Xing, Bo'

_publ_section_title
;
 Two novel cadmium(II) carboxyphosphonates with 3D framework structure:
 syntheses, crystal structures, luminescence and molecular recognition
 properties
;
_journal_name_full 'RSC Adv.'
_journal_paper_doi 10.1039/C5RA15663G
_journal_year 2015
_chemical_formula_sum 'C14 H28 Cd3 Cl2 N2 O12 P2'
_chemical_formula_weight 886.42
_chemical_name_systematic
;
 ?
;
_space_group_crystal_system monoclinic
_space_group_IT_number 14
_space_group_name_Hall '-P 2ybc'
_space_group_name_H-M_alt 'P 1 21/c 1'
_symmetry_space_group_name_Hall '-P 2ybc'
_symmetry_space_group_name_H-M 'P 1 21/c 1'
_atom_sites_solution_hydrogens mixed
_atom_sites_solution_primary direct
_atom_sites_solution_secondary difmap
_audit_creation_method SHELXL-2013
_audit_update_record
;
2015-09-02 deposited with the CCDC.
2015-09-07 downloaded from the CCDC.
;
_cell_angle_alpha 90
_cell_angle_beta 110.2660(10)
_cell_angle_gamma 90
_cell_formula_units_Z 2
_cell_length_a 11.6729(6)
_cell_length_b 8.9390(4)
_cell_length_c 12.9834(7)
_cell_measurement_reflns_used 6331
_cell_measurement_temperature 296(2)
_cell_measurement_theta_max 28.29
_cell_measurement_theta_min 2.83
_cell_volume 1270.87(11)
_computing_cell_refinement 'Bruker SMART'
_computing_data_collection 'Bruker SMART'
_computing_data_reduction 'Bruker SAINT'
_computing_molecular_graphics 'Bruker SHELXTL'
_computing_publication_material 'Bruker SHELXTL'
_computing_structure_refinement 'SHELXL-2013 (Sheldrick, 2013)'
_computing_structure_solution 'SHELXS-2013 (Sheldrick, 2013)'
_diffrn_ambient_temperature 296(2)
_diffrn_measured_fraction_theta_full 0.998
_diffrn_measured_fraction_theta_max 0.977
_diffrn_measurement_device_type 'CCD area detector'
_diffrn_measurement_method 'phi and omega scans'
_diffrn_radiation_type MoK\a
_diffrn_radiation_wavelength 0.71073
_diffrn_reflns_av_R_equivalents 0.0153
_diffrn_reflns_av_unetI/netI 0.0177
_diffrn_reflns_laue_measured_fraction_full 0.998
_diffrn_reflns_laue_measured_fraction_max 0.977
_diffrn_reflns_limit_h_max 8
_diffrn_reflns_limit_h_min -15
_diffrn_reflns_limit_k_max 11
_diffrn_reflns_limit_k_min -11
_diffrn_reflns_limit_l_max 17
_diffrn_reflns_limit_l_min -17
_diffrn_reflns_number 7662
_diffrn_reflns_point_group_measured_fraction_full 0.998
_diffrn_reflns_point_group_measured_fraction_max 0.977
_diffrn_reflns_theta_full 25.242
_diffrn_reflns_theta_max 28.290
_diffrn_reflns_theta_min 1.860
_diffrn_source 'fine-focus sealed tube'
_exptl_absorpt_coefficient_mu 2.884
_exptl_absorpt_correction_T_max 0.5445
_exptl_absorpt_correction_T_min 0.4318
_exptl_absorpt_correction_type empirical
_exptl_absorpt_process_details sadabs
_exptl_crystal_colour colorless
_exptl_crystal_density_diffrn 2.316
_exptl_crystal_density_method 'not measured'
_exptl_crystal_description block
_exptl_crystal_F_000 860
_exptl_crystal_size_max 0.350
_exptl_crystal_size_mid 0.300
_exptl_crystal_size_min 0.240
_refine_diff_density_max 0.403
_refine_diff_density_min -0.772
_refine_diff_density_rms 0.097
_refine_ls_extinction_method none
_refine_ls_goodness_of_fit_ref 1.046
_refine_ls_hydrogen_treatment mixed
_refine_ls_matrix_type full
_refine_ls_number_parameters 172
_refine_ls_number_reflns 3086
_refine_ls_number_restraints 0
_refine_ls_restrained_S_all 1.046
_refine_ls_R_factor_all 0.0190
_refine_ls_R_factor_gt 0.0178
_refine_ls_shift/su_max 0.002
_refine_ls_shift/su_mean 0.000
_refine_ls_structure_factor_coef Fsqd
_refine_ls_weighting_details
;
 w=1/[\s^2^(Fo^2^)+(0.0348P)^2^+0.3620P]
 where P=(Fo^2^+2Fc^2^)/3
;
_refine_ls_weighting_scheme calc
_refine_ls_wR_factor_gt 0.0514
_refine_ls_wR_factor_ref 0.0522
_reflns_Friedel_coverage 0.000
_reflns_number_gt 2949
_reflns_number_total 3086
_reflns_threshold_expression 'I > 2\s(I)'
_cod_data_source_file c5ra15663g2.cif
_cod_data_source_block szg230
_cod_database_code 7222049
_shelx_space_group_comment
;
The symmetry employed for this shelxl refinement is uniquely defined
by the following loop, which should always be used as a source of
symmetry information in preference to the above space-group names.
They are only intended as comments.
;
_shelx_estimated_absorpt_t_min 0.432
_shelx_estimated_absorpt_t_max 0.544
_shelxl_version_number 2013-2

loop_
_space_group_symop_operation_xyz
'x, y, z'
'-x, y+1/2, -z+1/2'
'-x, -y, -z'
'x, -y-1/2, z-1/2'

loop_
_atom_site_label
_atom_site_type_symbol
_atom_site_fract_x
_atom_site_fract_y
_atom_site_fract_z
_atom_site_U_iso_or_equiv
_atom_site_adp_type
_atom_site_occupancy
_atom_site_site_symmetry_order
_atom_site_calc_flag
_atom_site_refinement_flags_posn
_atom_site_refinement_flags_adp
_atom_site_refinement_flags_occupancy
Cd1 Cd 0.19578(2) 0.68454(2) 0.32530(2) 0.02166(6) Uani 1 1 d . . .
Cd2 Cd 1.0000 0.5000 0.5000 0.02092(6) Uani 1 2 d S . P
C1 C 0.38592(16) 0.7484(2) 0.25932(16) 0.0239(4) Uani 1 1 d . . .
H1 H 0.693(3) 0.554(3) 0.196(2) 0.043(7) Uiso 1 1 d . . .
C2 C 0.48824(16) 0.7751(2) 0.21370(15) 0.0210(3) Uani 1 1 d . . .
H2 H 0.4859 0.8798 0.1905 0.025 Uiso 1 1 calc R U .
C3 C 0.61088(17) 0.7447(2) 0.30516(16) 0.0260(4) Uani 1 1 d . . .
H3A H 0.6222 0.8166 0.3638 0.031 Uiso 1 1 calc R U .
H3B H 0.6090 0.6457 0.3351 0.031 Uiso 1 1 calc R U .
C4 C 0.71792(18) 0.7547(2) 0.26481(17) 0.0272(4) Uani 1 1 d . . .
H4A H 0.7254 0.8564 0.2419 0.033 Uiso 1 1 calc R U .
H4B H 0.7927 0.7295 0.3242 0.033 Uiso 1 1 calc R U .
C5 C 0.58487(19) 0.6867(2) 0.07810(16) 0.0272(4) Uani 1 1 d . . .
H5A H 0.5746 0.6186 0.0174 0.033 Uiso 1 1 calc R U .
H5B H 0.5896 0.7876 0.0524 0.033 Uiso 1 1 calc R U .
C6 C 0.47549(18) 0.6741(2) 0.11594(16) 0.0263(4) Uani 1 1 d . . .
H6A H 0.4672 0.5711 0.1360 0.032 Uiso 1 1 calc R U .
H6B H 0.4019 0.7008 0.0557 0.032 Uiso 1 1 calc R U .
C7 C 0.8100(2) 0.6541(3) 0.13335(19) 0.0319(5) Uani 1 1 d . . .
H7A H 0.8451 0.7537 0.1462 0.038 Uiso 1 1 calc R U .
H7B H 0.7827 0.6356 0.0549 0.038 Uiso 1 1 calc R U .
N1 N 0.70087(14) 0.65002(18) 0.17007(13) 0.0208(3) Uani 1 1 d . . .
O1 O 0.89573(14) 0.37548(16) 0.13503(12) 0.0289(3) Uani 1 1 d . . .
O2 O 0.92746(14) 0.49872(17) 0.31716(12) 0.0311(3) Uani 1 1 d . . .
O3 O 1.04438(12) 0.58569(16) 0.19270(11) 0.0257(3) Uani 1 1 d . . .
O4 O 0.33344(17) 0.62399(19) 0.24401(18) 0.0459(5) Uani 1 1 d . . .
O5 O 0.35924(15) 0.84842(17) 0.31505(14) 0.0345(3) Uani 1 1 d . . .
O6 O 0.98931(14) 0.75577(18) 0.49700(13) 0.0288(3) Uani 1 1 d . . .
H6C H 1.023(3) 0.803(3) 0.458(2) 0.037(7) Uiso 1 1 d . . .
H6D H 1.017(3) 0.801(4) 0.551(3) 0.047(9) Uiso 1 1 d . . .
P1 P 0.92940(4) 0.51789(5) 0.20281(4) 0.01625(9) Uani 1 1 d . . .
Cl1 Cl 1.23185(5) 0.52755(6) 0.49213(4) 0.03039(11) Uani 1 1 d . . .

loop_
_atom_site_aniso_label
_atom_site_aniso_U_11
_atom_site_aniso_U_22
_atom_site_aniso_U_33
_atom_site_aniso_U_23
_atom_site_aniso_U_13
_atom_site_aniso_U_12
Cd1 0.01899(8) 0.02189(9) 0.02661(9) -0.00106(4) 0.01109(6) -0.00046(4)
Cd2 0.02752(11) 0.02139(10) 0.01554(10) 0.00135(6) 0.00960(7) 0.00039(7)
C1 0.0207(9) 0.0257(9) 0.0275(9) 0.0022(7) 0.0111(7) 0.0043(7)
C2 0.0194(8) 0.0199(8) 0.0263(9) 0.0022(7) 0.0114(7) 0.0034(6)
C3 0.0217(9) 0.0342(11) 0.0222(9) -0.0050(7) 0.0080(7) 0.0039(7)
C4 0.0206(9) 0.0289(10) 0.0319(10) -0.0065(8) 0.0089(7) 0.0000(7)
C5 0.0276(10) 0.0347(11) 0.0212(9) 0.0025(7) 0.0110(8) 0.0050(7)
C6 0.0199(9) 0.0345(11) 0.0243(9) -0.0029(7) 0.0072(7) 0.0017(7)
C7 0.0294(10) 0.0365(11) 0.0399(12) 0.0165(9) 0.0249(9) 0.0134(8)
N1 0.0216(7) 0.0206(7) 0.0250(8) 0.0041(6) 0.0141(6) 0.0045(6)
O1 0.0377(8) 0.0228(7) 0.0344(8) -0.0086(5) 0.0230(6) -0.0097(6)
O2 0.0347(8) 0.0428(9) 0.0182(7) 0.0023(5) 0.0120(6) 0.0020(6)
O3 0.0212(6) 0.0296(7) 0.0281(7) -0.0007(5) 0.0110(5) -0.0069(5)
O4 0.0462(10) 0.0322(9) 0.0788(13) -0.0144(8) 0.0466(10) -0.0125(7)
O5 0.0379(9) 0.0293(7) 0.0472(9) -0.0052(7) 0.0288(7) 0.0017(6)
O6 0.0392(8) 0.0258(8) 0.0272(8) -0.0006(6) 0.0189(7) -0.0031(6)
P1 0.0174(2) 0.0170(2) 0.0162(2) -0.00015(15) 0.00819(16) -0.00002(15)
Cl1 0.0273(2) 0.0307(2) 0.0322(3) 0.00883(19) 0.00908(18) 0.00207(18)

loop_
_atom_type_symbol
_atom_type_description
_atom_type_scat_dispersion_real
_atom_type_scat_dispersion_imag
_atom_type_scat_source
C C 0.0033 0.0016 'International Tables Vol C Tables 4.2.6.8 and 6.1.1.4'
H H 0.0000 0.0000 'International Tables Vol C Tables 4.2.6.8 and 6.1.1.4'
N N 0.0061 0.0033 'International Tables Vol C Tables 4.2.6.8 and 6.1.1.4'
O O 0.0106 0.0060 'International Tables Vol C Tables 4.2.6.8 and 6.1.1.4'
P P 0.1023 0.0942 'International Tables Vol C Tables 4.2.6.8 and 6.1.1.4'
Cl Cl 0.1484 0.1585 'International Tables Vol C Tables 4.2.6.8 and 6.1.1.4'
Cd Cd -0.8075 1.2024 'International Tables Vol C Tables 4.2.6.8 and 6.1.1.4'

loop_
_geom_angle_atom_site_label_1
_geom_angle_atom_site_label_2
_geom_angle_atom_site_label_3
_geom_angle
_geom_angle_site_symmetry_1
_geom_angle_site_symmetry_3
O1 Cd1 O3 100.09(6) 2_655 1_455
O1 Cd1 O4 141.60(6) 2_655 .
O3 Cd1 O4 92.69(6) 1_455 .
O1 Cd1 O5 89.96(5) 2_655 .
O3 Cd1 O5 129.33(5) 1_455 .
O4 Cd1 O5 55.03(5) . .
O1 Cd1 Cl1 100.70(4) 2_655 1_455
O3 Cd1 Cl1 107.74(4) 1_455 1_455
O4 Cd1 Cl1 109.63(6) . 1_455
O5 Cd1 Cl1 118.99(4) . 1_455
O2 Cd2 O2 180.0 3_766 .
O2 Cd2 O6 89.35(6) 3_766 3_766
O2 Cd2 O6 90.65(6) . 3_766
O2 Cd2 O6 90.65(6) 3_766 .
O2 Cd2 O6 89.35(6) . .
O6 Cd2 O6 180.0 3_766 .
O2 Cd2 Cl1 88.66(4) 3_766 3_766
O2 Cd2 Cl1 91.34(4) . 3_766
O6 Cd2 Cl1 87.62(4) 3_766 3_766
O6 Cd2 Cl1 92.38(4) . 3_766
O2 Cd2 Cl1 91.34(4) 3_766 .
O2 Cd2 Cl1 88.66(4) . .
O6 Cd2 Cl1 92.38(4) 3_766 .
O6 Cd2 Cl1 87.62(4) . .
Cl1 Cd2 Cl1 180.0 3_766 .
O4 C1 O5 121.25(18) . .
O4 C1 C2 118.94(17) . .
O5 C1 C2 119.75(17) . .
C6 C2 C1 111.54(16) . .
C6 C2 C3 109.61(15) . .
C1 C2 C3 108.53(15) . .
C4 C3 C2 112.45(16) . .
N1 C4 C3 110.79(16) . .
N1 C5 C6 110.73(16) . .
C5 C6 C2 111.97(16) . .
N1 C7 P1 114.19(13) . .
C5 N1 C4 110.04(15) . .
C5 N1 C7 111.85(15) . .
C4 N1 C7 110.91(17) . .
P1 O1 Cd1 124.87(8) . 2_645
P1 O2 Cd2 157.28(10) . .
P1 O3 Cd1 126.29(8) . 1_655
C1 O4 Cd1 95.77(12) . .
C1 O5 Cd1 87.63(12) . .
O2 P1 O1 112.78(9) . .
O2 P1 O3 116.55(9) . .
O1 P1 O3 110.07(8) . .
O2 P1 C7 107.01(9) . .
O1 P1 C7 105.73(11) . .
O3 P1 C7 103.65(9) . .
Cd1 Cl1 Cd2 102.142(17) 1_655 .

loop_
_geom_bond_atom_site_label_1
_geom_bond_atom_site_label_2
_geom_bond_distance
_geom_bond_site_symmetry_2
Cd1 O1 2.1681(14) 2_655
Cd1 O3 2.1818(13) 1_455
Cd1 O4 2.2723(16) .
Cd1 O5 2.4454(16) .
Cd1 Cl1 2.4913(5) 1_455
Cd2 O2 2.2271(14) 3_766
Cd2 O2 2.2271(14) .
Cd2 O6 2.2893(16) 3_766
Cd2 O6 2.2893(16) .
Cd2 Cl1 2.7545(5) 3_766
Cd2 Cl1 2.7545(5) .
C1 O4 1.252(3) .
C1 O5 1.256(2) .
C1 C2 1.525(2) .
C2 C6 1.523(3) .
C2 C3 1.535(3) .
C3 C4 1.516(3) .
C4 N1 1.503(3) .
C5 N1 1.499(3) .
C5 C6 1.523(3) .
C7 N1 1.508(2) .
C7 P1 1.835(2) .
O1 P1 1.5198(14) .
O1 Cd1 2.1681(14) 2_645
O2 P1 1.5025(15) .
O3 P1 1.5192(13) .
O3 Cd1 2.1818(13) 1_655
Cl1 Cd1 2.4912(5) 1_655
